data_7154461
loop_
_publ_author_name
'Otani, Takashi'
'Tamai, Yumiko'
'Seki, Kazunori'
'Kikuchi, Tomohiro'
'Miyazawa, Taiichiro'
'Saito, Takao'

_publ_section_title
;
 Stereo-controlled synthesis of polyheterocycles via the
 diene-transmissive hetero-Diels-Alder reaction of \b,\g-unsaturated
 \a-keto esters.
;
_journal_issue 21
_journal_name_full 'Organic &amp; biomolecular chemistry'
_journal_page_first 5875
_journal_page_last 5879
_journal_paper_doi 10.1039/c5ob00503e
_journal_volume 13
_journal_year 2015
_chemical_formula_sum 'C55 H59 Cl3 N2 O10'
_chemical_formula_weight 1014.39
_space_group_crystal_system triclinic
_space_group_IT_number 2
_space_group_name_Hall '-P 1'
_space_group_name_H-M_alt 'P -1'
_symmetry_space_group_name_Hall '-P 1'
_symmetry_space_group_name_H-M 'P -1'
_atom_sites_solution_hydrogens geom
_audit_creation_method SHELXL-2014/7
_audit_update_record
;
2015-03-13 deposited with the CCDC.
2015-04-14 downloaded from the CCDC.
;
_cell_angle_alpha 72.130(9)
_cell_angle_beta 88.557(10)
_cell_angle_gamma 69.446(9)
_cell_formula_units_Z 2
_cell_length_a 10.251(8)
_cell_length_b 14.380(11)
_cell_length_c 19.976(16)
_cell_measurement_temperature 296(2)
_cell_volume 2613(4)
_computing_structure_refinement 'SHELXL-2014/7 (Sheldrick, 2014)'
_diffrn_ambient_temperature 296(2)
_diffrn_measured_fraction_theta_full 0.991
_diffrn_measured_fraction_theta_max 0.984
_diffrn_radiation_type MoK\a
_diffrn_radiation_wavelength 0.71073
_diffrn_reflns_av_R_equivalents 0.0473
_diffrn_reflns_av_unetI/netI 0.0592
_diffrn_reflns_laue_measured_fraction_full 0.991
_diffrn_reflns_laue_measured_fraction_max 0.984
_diffrn_reflns_limit_h_max 12
_diffrn_reflns_limit_h_min -12
_diffrn_reflns_limit_k_max 17
_diffrn_reflns_limit_k_min -17
_diffrn_reflns_limit_l_max 24
_diffrn_reflns_limit_l_min -24
_diffrn_reflns_number 24927
_diffrn_reflns_point_group_measured_fraction_full 0.991
_diffrn_reflns_point_group_measured_fraction_max 0.984
_diffrn_reflns_theta_full 25.242
_diffrn_reflns_theta_max 25.482
_diffrn_reflns_theta_min 2.131
_exptl_absorpt_coefficient_mu 0.235
_exptl_crystal_colour colorless
_exptl_crystal_density_diffrn 1.289
_exptl_crystal_description crystals
_exptl_crystal_F_000 1068
_exptl_crystal_size_max 0.100
_exptl_crystal_size_mid 0.080
_exptl_crystal_size_min 0.080
_refine_diff_density_max 0.823
_refine_diff_density_min -0.557
_refine_diff_density_rms 0.066
_refine_ls_extinction_method none
_refine_ls_goodness_of_fit_ref 1.399
_refine_ls_hydrogen_treatment constr
_refine_ls_matrix_type full
_refine_ls_number_parameters 635
_refine_ls_number_reflns 9565
_refine_ls_number_restraints 0
_refine_ls_restrained_S_all 1.399
_refine_ls_R_factor_all 0.1389
_refine_ls_R_factor_gt 0.0810
_refine_ls_shift/su_max 0.002
_refine_ls_shift/su_mean 0.000
_refine_ls_structure_factor_coef Fsqd
_refine_ls_weighting_details 'w=1/[\s^2^(Fo^2^)+(0.1000P)^2^] where P=(Fo^2^+2Fc^2^)/3'
_refine_ls_weighting_scheme calc
_refine_ls_wR_factor_gt 0.2225
_refine_ls_wR_factor_ref 0.2520
_reflns_Friedel_coverage 0.000
_reflns_number_gt 5241
_reflns_number_total 9565
_reflns_threshold_expression 'I > 2\s(I)'
_cod_data_source_file c5ob00503e2.cif
_cod_data_source_block ydkr10
_cod_depositor_comments 'Adding full bibliography for 7154460--7154461.cif.'
_cod_database_code 7154461
_shelx_shelxl_version_number 2014/7
_shelx_space_group_comment
;
The symmetry employed for this shelxl refinement is uniquely defined
by the following loop, which should always be used as a source of
symmetry information in preference to the above space-group names.
They are only intended as comments.
;
_shelx_estimated_absorpt_t_min 0.977
_shelx_estimated_absorpt_t_max 0.981

loop_
_space_group_symop_operation_xyz
'x, y, z'
'-x, -y, -z'

loop_
_atom_site_label
_atom_site_type_symbol
_atom_site_fract_x
_atom_site_fract_y
_atom_site_fract_z
_atom_site_U_iso_or_equiv
_atom_site_adp_type
_atom_site_occupancy
_atom_site_site_symmetry_order
_atom_site_calc_flag
_atom_site_refinement_flags_posn
_atom_site_refinement_flags_adp
_atom_site_refinement_flags_occupancy
_atom_site_disorder_assembly
_atom_site_disorder_group
Cl1 Cl 0.35347(19) 0.23651(12) 0.05681(9) 0.1316(6) Uani 1 1 d . . . . .
Cl2 Cl 0.5152(3) 0.36574(17) 0.04176(11) 0.1719(9) Uani 1 1 d . . . . .
Cl3 Cl 0.3105(2) 0.37339(18) 0.14220(12) 0.1756(9) Uani 1 1 d . . . . .
C1 C 0.4323(6) 0.2945(4) 0.0999(3) 0.1023(17) Uani 1 1 d . . . . .
H59 H 0.5033 0.2385 0.1361 0.123 Uiso 1 1 calc R U . . .
O1 O 0.5575(2) 0.58638(18) 0.36879(12) 0.0535(6) Uani 1 1 d . . . . .
O2 O 0.9657(3) 0.5611(2) 0.59679(15) 0.0682(7) Uani 1 1 d . . . . .
O3 O 0.6481(3) 0.65304(19) 0.44190(14) 0.0671(7) Uani 1 1 d . . . . .
N1 N 0.8010(3) 0.6919(2) 0.62848(16) 0.0582(8) Uani 1 1 d . . . . .
C2 C 0.8794(3) 0.3509(3) 0.57495(17) 0.0478(8) Uani 1 1 d . . . . .
C3 C 0.6909(3) 0.5285(2) 0.56318(17) 0.0477(8) Uani 1 1 d . . . . .
H59A H 0.6276 0.4904 0.5799 0.057 Uiso 1 1 calc R U . . .
C4 C 0.8032(3) 0.4619(2) 0.52795(17) 0.0467(8) Uani 1 1 d . . . . .
H59B H 0.8720 0.4956 0.5134 0.056 Uiso 1 1 calc R U . . .
C5 C 0.7406(4) 0.5481(3) 0.62809(18) 0.0533(9) Uani 1 1 d . . . . .
H59C H 0.7780 0.4811 0.6662 0.064 Uiso 1 1 calc R U . . .
C6 C 0.7277(3) 0.4654(3) 0.46136(17) 0.0493(8) Uani 1 1 d . . . . .
H59D H 0.7919 0.4183 0.4393 0.059 Uiso 1 1 calc R U . . .
H60U H 0.6503 0.4415 0.4744 0.059 Uiso 1 1 calc R U . . .
C7 C 0.6047(4) 0.6304(3) 0.51059(19) 0.0519(9) Uani 1 1 d . . . . .
C8 C 0.8810(4) 0.7585(3) 0.6213(2) 0.0591(9) Uani 1 1 d . . . . .
O4 O 0.5998(3) 0.7927(3) 0.66319(19) 0.0941(10) Uani 1 1 d . . . . .
C9 C 0.8505(4) 0.5969(3) 0.61509(18) 0.0532(9) Uani 1 1 d . . . . .
O5 O 0.4106(3) 0.7894(2) 0.48713(19) 0.0941(10) Uani 1 1 d . . . . .
C10 C 0.6734(4) 0.5743(3) 0.40959(18) 0.0552(9) Uani 1 1 d . . . . .
H59E H 0.7463 0.5804 0.3777 0.066 Uiso 1 1 calc R U . . .
C11 C 0.4995(4) 0.6974(3) 0.5317(2) 0.0630(10) Uani 1 1 d . . . . .
C12 C 1.0190(4) 0.3174(3) 0.59908(19) 0.0597(10) Uani 1 1 d . . . . .
H59F H 1.0655 0.3645 0.5872 0.072 Uiso 1 1 calc R U . . .
C13 C 0.5134(4) 0.6774(3) 0.3091(2) 0.0663(10) Uani 1 1 d . . . . .
H59G H 0.5930 0.6837 0.2833 0.080 Uiso 1 1 calc R U . . .
H60V H 0.4724 0.7389 0.3239 0.080 Uiso 1 1 calc R U . . .
C14 C 0.4791(4) 0.6663(3) 0.6092(2) 0.0735(12) Uani 1 1 d . . . . .
H59H H 0.4381 0.6125 0.6203 0.088 Uiso 1 1 calc R U . . .
H60W H 0.4148 0.7264 0.6202 0.088 Uiso 1 1 calc R U . . .
C15 C 0.6665(4) 0.7133(3) 0.6511(2) 0.0655(10) Uani 1 1 d . . . . .
C16 C 1.0899(4) 0.2156(3) 0.6403(2) 0.0748(12) Uani 1 1 d . . . . .
H59I H 1.1834 0.1951 0.6561 0.090 Uiso 1 1 calc R U . . .
C17 C 0.8152(4) 0.2783(3) 0.5937(2) 0.0641(10) Uani 1 1 d . . . . .
H59J H 0.7214 0.2987 0.5784 0.077 Uiso 1 1 calc R U . . .
C18 C 0.6192(4) 0.6245(3) 0.6546(2) 0.0620(10) Uani 1 1 d . . . . .
H59K H 0.6076 0.5899 0.7037 0.074 Uiso 1 1 calc R U . . .
C19 C 0.9454(5) 0.7832(3) 0.5607(2) 0.0736(11) Uani 1 1 d . . . . .
H59L H 0.9369 0.7578 0.5241 0.088 Uiso 1 1 calc R U . . .
C20 C 1.0252(5) 0.1440(3) 0.6585(2) 0.0801(13) Uani 1 1 d . . . . .
H59M H 1.0736 0.0752 0.6862 0.096 Uiso 1 1 calc R U . . .
C21 C 0.8911(5) 0.7974(3) 0.6754(2) 0.0769(12) Uani 1 1 d . . . . .
H59N H 0.8472 0.7813 0.7164 0.092 Uiso 1 1 calc R U . . .
C22 C 0.8858(5) 0.1766(3) 0.6344(2) 0.0818(13) Uani 1 1 d . . . . .
H59O H 0.8398 0.1291 0.6460 0.098 Uiso 1 1 calc R U . . .
C23 C 0.4071(5) 0.6702(4) 0.2622(2) 0.0835(13) Uani 1 1 d . . . . .
H59P H 0.4450 0.6055 0.2517 0.125 Uiso 1 1 calc R U . . .
H60X H 0.3847 0.7279 0.2190 0.125 Uiso 1 1 calc R U . . .
H61K H 0.3240 0.6726 0.2859 0.125 Uiso 1 1 calc R U . . .
C24 C 0.9697(6) 0.8619(4) 0.6664(3) 0.0930(15) Uani 1 1 d . . . . .
H59Q H 0.9776 0.8894 0.7019 0.112 Uiso 1 1 calc R U . . .
C25 C 1.0238(6) 0.8468(4) 0.5549(3) 0.0952(15) Uani 1 1 d . . . . .
H59R H 1.0691 0.8631 0.5145 0.114 Uiso 1 1 calc R U . . .
C26 C 1.0344(5) 0.8849(4) 0.6072(3) 0.0940(15) Uani 1 1 d . . . . .
H59S H 1.0867 0.9274 0.6026 0.113 Uiso 1 1 calc R U . . .
N2 N 0.8648(3) 0.6429(2) 0.18754(15) 0.0602(8) Uani 1 1 d . . . . .
O6 O 0.6711(3) 0.7922(2) 0.16495(18) 0.0892(9) Uani 1 1 d . . . . .
O7 O 0.8119(4) 0.8885(2) -0.01263(16) 0.0894(9) Uani 1 1 d . . . . .
C27 C 0.7289(4) 1.0408(3) 0.14193(19) 0.0585(9) Uani 1 1 d . . . . .
O8 O 1.0925(3) 0.5258(2) 0.20974(16) 0.0870(9) Uani 1 1 d . . . . .
O9 O 1.0731(4) 0.7280(3) -0.0062(2) 0.1103(12) Uani 1 1 d . . . . .
C28 C 0.7471(4) 0.9861(3) 0.0876(2) 0.0614(10) Uani 1 1 d . . . . .
H59T H 0.6710 0.9594 0.0891 0.074 Uiso 1 1 calc R U . . .
C29 C 0.7969(5) 0.7502(3) 0.1731(2) 0.0634(10) Uani 1 1 d . . . . .
C30 C 0.8867(4) 0.8927(3) 0.10286(18) 0.0575(9) Uani 1 1 d . . . . .
H59U H 0.9603 0.9197 0.1073 0.069 Uiso 1 1 calc R U . . .
C31 C 1.0096(5) 0.6146(3) 0.19515(19) 0.0673(11) Uani 1 1 d . . . . .
C32 C 0.7941(4) 1.1110(3) 0.1412(2) 0.0712(11) Uani 1 1 d . . . . .
H59V H 0.8501 1.1264 0.1052 0.085 Uiso 1 1 calc R U . . .
O10 O 0.7948(4) 1.0412(3) -0.10125(15) 0.1024(11) Uani 1 1 d . . . . .
C33 C 0.9170(5) 0.8493(3) 0.0427(2) 0.0656(10) Uani 1 1 d . . . . .
C34 C 0.9034(4) 0.8012(3) 0.1710(2) 0.0618(10) Uani 1 1 d . . . . .
H59W H 0.8955 0.8273 0.2114 0.074 Uiso 1 1 calc R U . . .
C35 C 0.8273(4) 0.4827(3) 0.2529(2) 0.0694(11) Uani 1 1 d . . . . .
H59X H 0.8943 0.4701 0.2884 0.083 Uiso 1 1 calc R U . . .
C36 C 0.6935(5) 0.5908(3) 0.1416(2) 0.0764(12) Uani 1 1 d . . . . .
H59Y H 0.6716 0.6500 0.1018 0.092 Uiso 1 1 calc R U . . .
C37 C 1.0445(4) 0.7119(3) 0.1807(2) 0.0686(11) Uani 1 1 d . . . . .
H59Z H 1.1004 0.7063 0.2219 0.082 Uiso 1 1 calc R U . . .
C38 C 0.6462(4) 1.0211(3) 0.1976(2) 0.0723(11) Uani 1 1 d . . . . .
H60A H 0.6017 0.9739 0.2003 0.087 Uiso 1 1 calc R U . . .
C39 C 0.7462(5) 1.0548(3) 0.0115(2) 0.0724(11) Uani 1 1 d . . . . .
H60B H 0.6653 1.1194 0.0005 0.087 Uiso 1 1 calc R U . . .
H60Y H 0.8295 1.0728 0.0070 0.087 Uiso 1 1 calc R U . . .
C40 C 0.7955(4) 0.5706(3) 0.1945(2) 0.0619(10) Uani 1 1 d . . . . .
C41 C 0.7773(5) 1.1574(3) 0.1922(3) 0.0798(12) Uani 1 1 d . . . . .
H60C H 0.8230 1.2035 0.1905 0.096 Uiso 1 1 calc R U . . .
C42 C 0.7599(5) 0.4134(3) 0.2587(3) 0.0839(14) Uani 1 1 d . . . . .
H60D H 0.7835 0.3529 0.2975 0.101 Uiso 1 1 calc R U . . .
C43 C 0.6258(6) 0.5205(4) 0.1499(3) 0.0923(14) Uani 1 1 d . . . . .
H60E H 0.5568 0.5329 0.1155 0.111 Uiso 1 1 calc R U . . .
C44 C 0.7417(5) 0.9980(3) -0.0396(2) 0.0802(13) Uani 1 1 d . . . . .
H60F H 0.6433 1.0112 -0.0514 0.096 Uiso 1 1 calc R U . . .
C45 C 0.6588(6) 0.4331(4) 0.2079(3) 0.0886(14) Uani 1 1 d . . . . .
H60G H 0.6121 0.3868 0.2128 0.106 Uiso 1 1 calc R U . . .
C46 C 0.6966(6) 1.1387(4) 0.2452(3) 0.0886(15) Uani 1 1 d . . . . .
H60H H 0.6864 1.1721 0.2792 0.106 Uiso 1 1 calc R U . . .
C47 C 0.6294(5) 1.0701(4) 0.2486(2) 0.0836(13) Uani 1 1 d . . . . .
H60I H 0.5732 1.0567 0.2849 0.100 Uiso 1 1 calc R U . . .
C48 C 1.0335(5) 0.7694(3) 0.0483(2) 0.0738(12) Uani 1 1 d . . . . .
C49 C 1.1286(5) 0.7249(3) 0.1155(3) 0.0817(13) Uani 1 1 d . . . . .
H60J H 1.1780 0.7712 0.1160 0.098 Uiso 1 1 calc R U . . .
H60Z H 1.1974 0.6574 0.1173 0.098 Uiso 1 1 calc R U . . .
C50 C 1.0811(10) 0.6074(7) -0.0646(4) 0.179(4) Uani 1 1 d . . . . .
H60K H 1.0167 0.6575 -0.1041 0.268 Uiso 1 1 calc R U . . .
H61A H 1.0763 0.5395 -0.0570 0.268 Uiso 1 1 calc R U . . .
H61L H 1.1744 0.6048 -0.0740 0.268 Uiso 1 1 calc R U . . .
C51 C 1.0446(8) 0.6383(5) -0.0018(4) 0.134(2) Uani 1 1 d . . . . .
H60L H 0.9460 0.6519 0.0035 0.161 Uiso 1 1 calc R U . . .
H61B H 1.0976 0.5816 0.0396 0.161 Uiso 1 1 calc R U . . .
C52 C 0.8198(12) 0.9876(9) -0.1602(5) 0.140(4) Uiso 0.802(17) 1 d . . P A 2
H60M H 0.8848 1.0087 -0.1920 0.168 Uiso 0.5 1 calc R U P A 2
H61C H 0.8555 0.9119 -0.1400 0.168 Uiso 0.5 1 calc R U P A 2
C53 C 0.4728(18) 0.8717(11) 0.4554(10) 0.147(5) Uiso 0.582(16) 1 d . . P B 3
H60N H 0.5236 0.8779 0.4931 0.176 Uiso 0.582(16) 1 calc R U P B 3
H61D H 0.5403 0.8474 0.4239 0.176 Uiso 0.582(16) 1 calc R U P B 3
C54 C 0.6942(14) 1.0223(10) -0.1929(8) 0.186(5) Uiso 0.802(17) 1 d . . P A 2
H60O H 0.6275 1.0173 -0.1587 0.279 Uiso 0.5 1 calc R U P A 2
H61E H 0.6928 0.9809 -0.2223 0.279 Uiso 0.5 1 calc R U P A 2
H61M H 0.6705 1.0941 -0.2215 0.279 Uiso 0.5 1 calc R U P A 2
C55 C 0.718(2) 1.0293(17) -0.1505(11) 0.062(8) Uiso 0.198(17) 1 d . . P A 1
H60P H 0.6255 1.0831 -0.1618 0.075 Uiso 0.5 1 calc R U P A 1
H61F H 0.7104 0.9608 -0.1353 0.075 Uiso 0.5 1 calc R U P A 1
C56 C 0.812(2) 1.0423(17) -0.2158(11) 0.072(10) Uiso 0.198(17) 1 d . . P A 1
H60Q H 0.8139 1.1119 -0.2309 0.108 Uiso 0.5 1 calc R U P A 1
H61G H 0.7725 1.0305 -0.2541 0.108 Uiso 0.5 1 calc R U P A 1
H61N H 0.9055 0.9923 -0.2015 0.108 Uiso 0.5 1 calc R U P A 1
C57 C 0.3859(16) 0.9640(12) 0.4207(8) 0.167(7) Uiso 0.582(16) 1 d . . P B 3
H60R H 0.3442 0.9612 0.3791 0.250 Uiso 0.582(16) 1 calc R U P B 3
H61H H 0.4349 1.0119 0.4071 0.250 Uiso 0.582(16) 1 calc R U P B 3
H61O H 0.3141 0.9873 0.4499 0.250 Uiso 0.582(16) 1 calc R U P B 3
C58 C 0.562(3) 0.8985(19) 0.4475(12) 0.182(10) Uiso 0.418(16) 1 d . . P B 4
H60S H 0.6439 0.8375 0.4678 0.272 Uiso 0.418(16) 1 calc R U P B 4
H61I H 0.5732 0.9582 0.4548 0.272 Uiso 0.418(16) 1 calc R U P B 4
H61P H 0.5486 0.9102 0.3978 0.272 Uiso 0.418(16) 1 calc R U P B 4
C59 C 0.4223(16) 0.8801(11) 0.4862(9) 0.099(5) Uiso 0.418(16) 1 d . . P B 4
H60T H 0.4286 0.8810 0.5343 0.118 Uiso 0.418(16) 1 calc R U P B 4
H61J H 0.3386 0.9377 0.4613 0.118 Uiso 0.418(16) 1 calc R U P B 4

loop_
_atom_site_aniso_label
_atom_site_aniso_U_11
_atom_site_aniso_U_22
_atom_site_aniso_U_33
_atom_site_aniso_U_23
_atom_site_aniso_U_13
_atom_site_aniso_U_12
Cl1 0.1484(14) 0.1091(10) 0.1424(13) -0.0307(10) -0.0313(11) -0.0576(10)
Cl2 0.234(2) 0.1551(16) 0.1457(15) -0.0071(13) -0.0189(15) -0.1251(17)
Cl3 0.1651(18) 0.1658(18) 0.1638(17) -0.0775(15) -0.0250(14) 0.0022(14)
C1 0.112(4) 0.073(3) 0.100(4) -0.012(3) -0.028(3) -0.019(3)
O1 0.0473(13) 0.0581(13) 0.0552(14) -0.0137(11) 0.0001(11) -0.0224(11)
O2 0.0496(16) 0.0791(17) 0.100(2) -0.0555(16) 0.0185(14) -0.0293(14)
O3 0.0779(18) 0.0572(15) 0.0727(17) -0.0245(13) 0.0102(14) -0.0290(13)
N1 0.0595(19) 0.0598(18) 0.0691(19) -0.0379(15) 0.0160(15) -0.0234(15)
C2 0.046(2) 0.0548(19) 0.0496(19) -0.0254(16) 0.0074(15) -0.0187(16)
C3 0.0401(18) 0.0521(19) 0.058(2) -0.0208(16) 0.0117(15) -0.0233(15)
C4 0.0386(18) 0.0551(19) 0.056(2) -0.0250(16) 0.0112(15) -0.0224(15)
C5 0.055(2) 0.059(2) 0.055(2) -0.0289(17) 0.0133(17) -0.0236(17)
C6 0.0432(19) 0.0529(19) 0.058(2) -0.0233(16) 0.0044(15) -0.0201(15)
C7 0.047(2) 0.058(2) 0.061(2) -0.0227(17) 0.0128(17) -0.0279(18)
C8 0.064(2) 0.054(2) 0.069(2) -0.0302(18) 0.0025(19) -0.0235(18)
O4 0.078(2) 0.098(2) 0.140(3) -0.084(2) 0.0372(19) -0.0337(18)
C9 0.056(2) 0.059(2) 0.056(2) -0.0317(18) 0.0071(18) -0.0219(18)
O5 0.074(2) 0.0596(17) 0.139(3) -0.0316(18) -0.0034(19) -0.0121(15)
C10 0.056(2) 0.063(2) 0.057(2) -0.0246(18) 0.0094(17) -0.0301(18)
C11 0.055(2) 0.051(2) 0.084(3) -0.024(2) -0.003(2) -0.0172(19)
C12 0.048(2) 0.067(2) 0.066(2) -0.0225(19) 0.0019(18) -0.0214(18)
C13 0.067(2) 0.069(2) 0.062(2) -0.016(2) 0.0013(19) -0.028(2)
C14 0.053(2) 0.070(2) 0.116(4) -0.050(2) 0.031(2) -0.029(2)
C15 0.064(3) 0.076(3) 0.074(3) -0.047(2) 0.020(2) -0.026(2)
C16 0.059(2) 0.078(3) 0.079(3) -0.026(2) -0.008(2) -0.013(2)
C17 0.054(2) 0.056(2) 0.082(3) -0.020(2) -0.0020(19) -0.0215(18)
C18 0.061(2) 0.068(2) 0.069(2) -0.0338(19) 0.0273(19) -0.0284(19)
C19 0.089(3) 0.073(3) 0.078(3) -0.040(2) 0.020(2) -0.039(2)
C20 0.086(3) 0.057(2) 0.081(3) -0.022(2) -0.006(2) -0.006(2)
C21 0.088(3) 0.084(3) 0.079(3) -0.044(2) 0.008(2) -0.040(3)
C22 0.089(3) 0.060(2) 0.097(3) -0.018(2) 0.000(3) -0.033(2)
C23 0.079(3) 0.089(3) 0.070(3) -0.019(2) -0.013(2) -0.020(2)
C24 0.106(4) 0.084(3) 0.112(4) -0.056(3) -0.007(3) -0.039(3)
C25 0.124(4) 0.088(3) 0.108(4) -0.044(3) 0.035(3) -0.068(3)
C26 0.096(4) 0.086(3) 0.124(4) -0.045(3) 0.019(3) -0.052(3)
N2 0.069(2) 0.0503(17) 0.0596(18) -0.0158(14) 0.0061(15) -0.0212(16)
O6 0.070(2) 0.0567(16) 0.134(3) -0.0199(16) 0.0218(18) -0.0246(15)
O7 0.124(3) 0.0738(19) 0.0792(19) -0.0304(16) -0.0035(19) -0.0406(18)
C27 0.063(2) 0.048(2) 0.061(2) -0.0176(17) 0.0015(19) -0.0163(18)
O8 0.0790(19) 0.0623(18) 0.103(2) -0.0179(16) 0.0054(17) -0.0128(16)
O9 0.149(3) 0.092(2) 0.124(3) -0.064(2) 0.071(2) -0.062(2)
C28 0.068(2) 0.053(2) 0.068(2) -0.0181(18) 0.0029(19) -0.0277(19)
C29 0.073(3) 0.048(2) 0.063(2) -0.0115(18) 0.012(2) -0.021(2)
C30 0.063(2) 0.058(2) 0.060(2) -0.0202(18) 0.0071(18) -0.0302(19)
C31 0.076(3) 0.061(3) 0.054(2) -0.0136(19) 0.005(2) -0.017(2)
C32 0.075(3) 0.069(2) 0.079(3) -0.032(2) 0.011(2) -0.030(2)
O10 0.172(3) 0.095(2) 0.0544(17) -0.0232(16) -0.0030(19) -0.066(2)
C33 0.084(3) 0.061(2) 0.063(2) -0.021(2) 0.009(2) -0.038(2)
C34 0.072(3) 0.055(2) 0.060(2) -0.0214(18) 0.0042(19) -0.0228(19)
C35 0.077(3) 0.057(2) 0.067(2) -0.014(2) 0.013(2) -0.020(2)
C36 0.101(3) 0.074(3) 0.057(2) -0.018(2) 0.005(2) -0.037(3)
C37 0.066(3) 0.066(2) 0.075(3) -0.026(2) -0.005(2) -0.021(2)
C38 0.068(3) 0.060(2) 0.081(3) -0.016(2) 0.010(2) -0.019(2)
C39 0.089(3) 0.061(2) 0.066(2) -0.017(2) 0.000(2) -0.028(2)
C40 0.078(3) 0.053(2) 0.058(2) -0.0230(18) 0.018(2) -0.0243(19)
C41 0.090(3) 0.075(3) 0.083(3) -0.039(3) 0.004(3) -0.027(2)
C42 0.097(3) 0.052(2) 0.091(3) -0.014(2) 0.030(3) -0.022(2)
C43 0.112(4) 0.099(4) 0.087(3) -0.042(3) 0.010(3) -0.054(3)
C44 0.107(3) 0.069(3) 0.067(3) -0.013(2) -0.011(2) -0.040(3)
C45 0.100(4) 0.078(3) 0.106(4) -0.043(3) 0.035(3) -0.043(3)
C46 0.104(4) 0.074(3) 0.077(3) -0.041(2) -0.010(3) -0.003(3)
C47 0.093(3) 0.070(3) 0.073(3) -0.027(2) 0.017(2) -0.009(3)
C48 0.091(3) 0.067(3) 0.080(3) -0.033(2) 0.035(3) -0.042(3)
C49 0.070(3) 0.065(3) 0.113(4) -0.032(3) 0.022(3) -0.026(2)
C50 0.246(9) 0.186(7) 0.207(8) -0.154(7) 0.121(7) -0.126(7)
C51 0.169(6) 0.113(4) 0.165(6) -0.089(4) 0.065(5) -0.068(4)

loop_
_atom_type_symbol
_atom_type_description
_atom_type_scat_dispersion_real
_atom_type_scat_dispersion_imag
_atom_type_scat_source
C C 0.0033 0.0016 'International Tables Vol C Tables 4.2.6.8 and 6.1.1.4'
H H 0.0000 0.0000 'International Tables Vol C Tables 4.2.6.8 and 6.1.1.4'
N N 0.0061 0.0033 'International Tables Vol C Tables 4.2.6.8 and 6.1.1.4'
O O 0.0106 0.0060 'International Tables Vol C Tables 4.2.6.8 and 6.1.1.4'
Cl Cl 0.1484 0.1585 'International Tables Vol C Tables 4.2.6.8 and 6.1.1.4'

loop_
_geom_angle_atom_site_label_1
_geom_angle_atom_site_label_2
_geom_angle_atom_site_label_3
_geom_angle
Cl2 C1 Cl1 110.5(3)
Cl2 C1 Cl3 110.8(3)
Cl1 C1 Cl3 111.5(3)
C10 O1 C13 114.7(3)
C7 O3 C10 116.2(3)
C9 N1 C15 111.9(3)
C9 N1 C8 123.5(3)
C15 N1 C8 124.6(3)
C17 C2 C12 117.4(3)
C17 C2 C4 121.8(3)
C12 C2 C4 120.8(3)
C7 C3 C4 110.9(3)
C7 C3 C5 109.7(3)
C4 C3 C5 116.9(3)
C2 C4 C3 114.1(3)
C2 C4 C6 111.9(3)
C3 C4 C6 105.7(3)
C9 C5 C3 114.5(3)
C9 C5 C18 104.7(3)
C3 C5 C18 111.8(3)
C10 C6 C4 111.2(3)
C11 C7 O3 123.7(3)
C11 C7 C3 119.2(3)
O3 C7 C3 116.9(3)
C19 C8 C21 120.9(4)
C19 C8 N1 119.7(3)
C21 C8 N1 119.4(4)
O2 C9 N1 123.5(3)
O2 C9 C5 127.2(3)
N1 C9 C5 109.3(3)
C59 O5 C11 119.7(7)
C11 O5 C53 115.8(6)
O1 C10 O3 113.2(3)
O1 C10 C6 109.2(3)
O3 C10 C6 113.2(3)
C7 C11 O5 123.5(4)
C7 C11 C14 116.8(3)
O5 C11 C14 119.8(4)
C16 C12 C2 121.0(4)
O1 C13 C23 109.1(3)
C11 C14 C18 111.1(3)
O4 C15 N1 124.0(4)
O4 C15 C18 126.6(4)
N1 C15 C18 109.4(3)
C20 C16 C12 121.1(4)
C22 C17 C2 121.7(4)
C15 C18 C14 109.9(3)
C15 C18 C5 104.6(3)
C14 C18 C5 113.5(3)
C8 C19 C25 119.0(4)
C16 C20 C22 118.3(4)
C8 C21 C24 117.7(4)
C17 C22 C20 120.4(4)
C26 C24 C21 121.3(5)
C26 C25 C19 120.5(5)
C25 C26 C24 120.6(5)
C29 N2 C31 111.4(3)
C29 N2 C40 124.5(3)
C31 N2 C40 124.1(3)
C33 O7 C44 118.1(3)
C32 C27 C38 116.6(4)
C32 C27 C28 122.6(4)
C38 C27 C28 120.8(3)
C48 O9 C51 116.3(4)
C27 C28 C39 114.9(3)
C27 C28 C30 111.6(3)
C39 C28 C30 105.7(3)
O6 C29 N2 122.9(4)
O6 C29 C34 127.4(3)
N2 C29 C34 109.7(4)
C33 C30 C28 111.8(3)
C33 C30 C34 108.1(3)
C28 C30 C34 116.4(3)
O8 C31 N2 124.7(4)
O8 C31 C37 126.2(4)
N2 C31 C37 109.1(3)
C41 C32 C27 120.9(4)
C55 O10 C44 101.1(9)
C44 O10 C52 119.3(5)
C48 C33 O7 123.6(4)
C48 C33 C30 118.4(4)
O7 C33 C30 117.6(4)
C29 C34 C37 104.4(3)
C29 C34 C30 113.7(3)
C37 C34 C30 112.3(3)
C42 C35 C40 119.9(4)
C43 C36 C40 118.2(4)
C31 C37 C34 105.1(3)
C31 C37 C49 110.1(3)
C34 C37 C49 113.5(3)
C47 C38 C27 121.5(4)
C44 C39 C28 110.4(3)
C35 C40 C36 120.3(4)
C35 C40 N2 120.5(4)
C36 C40 N2 119.1(3)
C46 C41 C32 122.2(5)
C45 C42 C35 120.3(4)
C45 C43 C36 120.9(5)
O10 C44 O7 111.2(4)
O10 C44 C39 108.4(3)
O7 C44 C39 114.1(3)
C42 C45 C43 120.4(5)
C41 C46 C47 119.5(4)
C46 C47 C38 119.3(5)
C33 C48 O9 122.2(5)
C33 C48 C49 118.3(4)
O9 C48 C49 119.5(4)
C48 C49 C37 110.9(3)
O9 C51 C50 110.9(6)
C54 C52 O10 102.8(10)
C57 C53 O5 116.3(14)
O10 C55 C56 100.7(15)
O5 C59 C58 113.1(15)

loop_
_geom_bond_atom_site_label_1
_geom_bond_atom_site_label_2
_geom_bond_distance
Cl1 C1 1.743(6)
Cl2 C1 1.718(6)
Cl3 C1 1.761(6)
O1 C10 1.386(4)
O1 C13 1.412(4)
O2 C9 1.208(4)
O3 C7 1.408(4)
O3 C10 1.414(4)
N1 C9 1.388(5)
N1 C15 1.399(5)
N1 C8 1.440(5)
C2 C17 1.376(5)
C2 C12 1.387(5)
C2 C4 1.510(5)
C3 C7 1.491(5)
C3 C4 1.529(5)
C3 C5 1.542(5)
C4 C6 1.534(5)
C5 C9 1.503(5)
C5 C18 1.549(5)
C6 C10 1.502(5)
C7 C11 1.329(5)
C8 C19 1.373(6)
C8 C21 1.382(6)
O4 C15 1.201(5)
O5 C59 1.345(14)
O5 C11 1.358(4)
O5 C53 1.502(17)
C11 C14 1.504(6)
C12 C16 1.376(5)
C13 C23 1.505(5)
C14 C18 1.541(6)
C15 C18 1.499(6)
C16 C20 1.367(6)
C17 C22 1.372(5)
C19 C25 1.394(6)
C20 C22 1.385(6)
C21 C24 1.398(6)
C24 C26 1.350(7)
C25 C26 1.341(7)
N2 C29 1.389(5)
N2 C31 1.393(5)
N2 C40 1.425(5)
O6 C29 1.207(5)
O7 C33 1.398(5)
O7 C44 1.410(5)
C27 C32 1.390(5)
C27 C38 1.401(5)
C27 C28 1.497(5)
O8 C31 1.208(5)
O9 C48 1.382(5)
O9 C51 1.396(7)
C28 C39 1.537(5)
C28 C30 1.538(5)
C29 C34 1.508(6)
C30 C33 1.494(6)
C30 C34 1.538(5)
C31 C37 1.507(6)
C32 C41 1.356(6)
O10 C55 1.36(2)
O10 C44 1.391(5)
O10 C52 1.565(10)
C33 C48 1.312(6)
C34 C37 1.529(6)
C35 C42 1.375(6)
C35 C40 1.375(5)
C36 C43 1.385(6)
C36 C40 1.396(5)
C37 C49 1.544(6)
C38 C47 1.383(6)
C39 C44 1.500(6)
C41 C46 1.348(7)
C42 C45 1.362(7)
C43 C45 1.365(7)
C46 C47 1.373(7)
C48 C49 1.504(6)
C50 C51 1.453(8)
C52 C54 1.313(16)
C53 C57 1.293(17)
C55 C56 1.60(3)
C58 C59 1.67(3)

loop_
_geom_torsion_atom_site_label_1
_geom_torsion_atom_site_label_2
_geom_torsion_atom_site_label_3
_geom_torsion_atom_site_label_4
_geom_torsion
C17 C2 C4 C3 70.8(4)
C12 C2 C4 C3 -111.2(4)
C17 C2 C4 C6 -49.1(4)
C12 C2 C4 C6 128.9(3)
C7 C3 C4 C2 -170.5(3)
C5 C3 C4 C2 62.6(4)
C7 C3 C4 C6 -47.2(3)
C5 C3 C4 C6 -174.0(3)
C7 C3 C5 C9 -71.4(4)
C4 C3 C5 C9 56.0(4)
C7 C3 C5 C18 47.5(4)
C4 C3 C5 C18 174.9(3)
C2 C4 C6 C10 -170.3(3)
C3 C4 C6 C10 64.9(3)
C10 O3 C7 C11 -134.5(4)
C10 O3 C7 C3 50.9(4)
C4 C3 C7 C11 178.4(3)
C5 C3 C7 C11 -50.9(4)
C4 C3 C7 O3 -6.7(4)
C5 C3 C7 O3 124.0(3)
C9 N1 C8 C19 49.3(5)
C15 N1 C8 C19 -132.2(4)
C9 N1 C8 C21 -131.2(4)
C15 N1 C8 C21 47.3(5)
C15 N1 C9 O2 -178.0(3)
C8 N1 C9 O2 0.7(6)
C15 N1 C9 C5 1.1(4)
C8 N1 C9 C5 179.8(3)
C3 C5 C9 O2 -60.6(5)
C18 C5 C9 O2 176.6(4)
C3 C5 C9 N1 120.3(3)
C18 C5 C9 N1 -2.5(4)
C13 O1 C10 O3 65.1(4)
C13 O1 C10 C6 -167.9(3)
C7 O3 C10 O1 92.7(3)
C7 O3 C10 C6 -32.2(4)
C4 C6 C10 O1 -152.6(3)
C4 C6 C10 O3 -25.6(4)
O3 C7 C11 O5 9.1(6)
C3 C7 C11 O5 -176.4(3)
O3 C7 C11 C14 -172.1(3)
C3 C7 C11 C14 2.4(5)
C59 O5 C11 C7 -105.3(10)
C53 O5 C11 C7 -69.1(10)
C59 O5 C11 C14 75.9(10)
C53 O5 C11 C14 112.2(9)
C17 C2 C12 C16 -0.1(5)
C4 C2 C12 C16 -178.2(3)
C10 O1 C13 C23 168.8(3)
C7 C11 C14 C18 46.2(5)
O5 C11 C14 C18 -135.0(3)
C9 N1 C15 O4 -177.0(4)
C8 N1 C15 O4 4.4(6)
C9 N1 C15 C18 0.8(4)
C8 N1 C15 C18 -177.8(3)
C2 C12 C16 C20 0.4(6)
C12 C2 C17 C22 -0.3(6)
C4 C2 C17 C22 177.7(4)
O4 C15 C18 C14 53.3(6)
N1 C15 C18 C14 -124.4(3)
O4 C15 C18 C5 175.4(4)
N1 C15 C18 C5 -2.3(4)
C11 C14 C18 C15 72.6(4)
C11 C14 C18 C5 -44.1(4)
C9 C5 C18 C15 2.8(4)
C3 C5 C18 C15 -121.7(3)
C9 C5 C18 C14 122.5(3)
C3 C5 C18 C14 -2.0(4)
C21 C8 C19 C25 1.1(6)
N1 C8 C19 C25 -179.3(4)
C12 C16 C20 C22 -0.2(7)
C19 C8 C21 C24 -0.4(6)
N1 C8 C21 C24 -180.0(4)
C2 C17 C22 C20 0.5(7)
C16 C20 C22 C17 -0.3(7)
C8 C21 C24 C26 -0.4(7)
C8 C19 C25 C26 -1.0(7)
C19 C25 C26 C24 0.2(8)
C21 C24 C26 C25 0.5(8)
C32 C27 C28 C39 -41.2(5)
C38 C27 C28 C39 140.3(4)
C32 C27 C28 C30 79.1(4)
C38 C27 C28 C30 -99.4(4)
C31 N2 C29 O6 -179.4(4)
C40 N2 C29 O6 0.0(6)
C31 N2 C29 C34 -0.5(4)
C40 N2 C29 C34 178.9(3)
C27 C28 C30 C33 -170.1(3)
C39 C28 C30 C33 -44.6(4)
C27 C28 C30 C34 65.0(4)
C39 C28 C30 C34 -169.4(3)
C29 N2 C31 O8 177.9(4)
C40 N2 C31 O8 -1.5(6)
C29 N2 C31 C37 -3.3(4)
C40 N2 C31 C37 177.3(3)
C38 C27 C32 C41 -0.1(6)
C28 C27 C32 C41 -178.6(4)
C44 O7 C33 C48 -141.8(4)
C44 O7 C33 C30 45.8(5)
C28 C30 C33 C48 179.6(3)
C34 C30 C33 C48 -51.0(5)
C28 C30 C33 O7 -7.6(4)
C34 C30 C33 O7 121.7(3)
O6 C29 C34 C37 -177.1(4)
N2 C29 C34 C37 4.0(4)
O6 C29 C34 C30 -54.4(6)
N2 C29 C34 C30 126.7(3)
C33 C30 C34 C29 -65.8(4)
C28 C30 C34 C29 60.9(4)
C33 C30 C34 C37 52.5(4)
C28 C30 C34 C37 179.2(3)
O8 C31 C37 C34 -175.6(4)
N2 C31 C37 C34 5.6(4)
O8 C31 C37 C49 61.8(5)
N2 C31 C37 C49 -116.9(4)
C29 C34 C37 C31 -5.6(4)
C30 C34 C37 C31 -129.3(3)
C29 C34 C37 C49 114.7(4)
C30 C34 C37 C49 -9.0(5)
C32 C27 C38 C47 0.8(6)
C28 C27 C38 C47 179.3(3)
C27 C28 C39 C44 -170.8(4)
C30 C28 C39 C44 65.7(4)
C42 C35 C40 C36 1.1(6)
C42 C35 C40 N2 -179.8(4)
C43 C36 C40 C35 0.3(6)
C43 C36 C40 N2 -178.9(4)
C29 N2 C40 C35 -128.1(4)
C31 N2 C40 C35 51.2(5)
C29 N2 C40 C36 51.0(5)
C31 N2 C40 C36 -129.6(4)
C27 C32 C41 C46 -0.6(7)
C40 C35 C42 C45 -2.0(6)
C40 C36 C43 C45 -0.7(7)
C55 O10 C44 O7 86.2(11)
C52 O10 C44 O7 46.2(7)
C55 O10 C44 C39 -147.6(10)
C52 O10 C44 C39 172.4(5)
C33 O7 C44 O10 99.5(4)
C33 O7 C44 C39 -23.6(6)
C28 C39 C44 O10 -157.0(4)
C28 C39 C44 O7 -32.5(5)
C35 C42 C45 C43 1.6(7)
C36 C43 C45 C42 -0.3(7)
C32 C41 C46 C47 0.5(7)
C41 C46 C47 C38 0.2(7)
C27 C38 C47 C46 -0.8(6)
O7 C33 C48 O9 11.2(6)
C30 C33 C48 O9 -176.6(3)
O7 C33 C48 C49 -171.2(3)
C30 C33 C48 C49 1.0(5)
C51 O9 C48 C33 -98.9(6)
C51 O9 C48 C49 83.5(6)
C33 C48 C49 C37 45.4(5)
O9 C48 C49 C37 -137.0(4)
C31 C37 C49 C48 78.9(4)
C34 C37 C49 C48 -38.5(5)
C48 O9 C51 C50 175.6(6)
C44 O10 C52 C54 80.6(9)
C11 O5 C53 C57 -170.9(13)
C44 O10 C55 C56 -161.9(12)
C11 O5 C59 C58 73.1(14)
